data_4078133
loop_
_publ_author_name
'Yuki, Masahiro'
'Miyake, Yoshihiro'
'Nishibayashi, Yoshiaki'

_publ_section_title
;
 Synthesis of Sulfur- and Nitrogen-Bridged Diiron Complexes and Catalytic
 Behavior toward Hydrazines
;
_journal_issue 8
_journal_name_full Organometallics
_journal_page_first 2953
_journal_paper_doi 10.1021/om300134t
_journal_volume 31
_journal_year 2012
_chemical_formula_sum 'C38 H56 Ru2 S2 Si2'
_chemical_formula_weight 835.27
_chemical_name_systematic
;
 ?
;
_space_group_IT_number 14
_symmetry_cell_setting monoclinic
_symmetry_space_group_name_Hall '-P 2ybc'
_symmetry_space_group_name_H-M 'P 1 21/c 1'
_atom_sites_solution_hydrogens geom
_atom_sites_solution_primary direct
_atom_sites_solution_secondary difmap
_audit_creation_method SHELXL-97
_cell_angle_alpha 90.00
_cell_angle_beta 93.351(3)
_cell_angle_gamma 90.00
_cell_formula_units_Z 4
_cell_length_a 12.763(2)
_cell_length_b 18.570(3)
_cell_length_c 16.934(3)
_cell_measurement_temperature 103(1)
_cell_volume 4006.6(11)
_computing_structure_refinement 'SHELXL-97 (Sheldrick, 2008)'
_diffrn_ambient_temperature 103(1)
_diffrn_measured_fraction_theta_full 0.975
_diffrn_measured_fraction_theta_max 0.975
_diffrn_radiation_monochromator graphite
_diffrn_radiation_source 'fine-focus sealed tube'
_diffrn_radiation_type MoK\a
_diffrn_radiation_wavelength 0.71069
_diffrn_reflns_av_R_equivalents 0.0882
_diffrn_reflns_av_sigmaI/netI 0.0876
_diffrn_reflns_limit_h_max 12
_diffrn_reflns_limit_h_min -16
_diffrn_reflns_limit_k_max 24
_diffrn_reflns_limit_k_min -24
_diffrn_reflns_limit_l_max 14
_diffrn_reflns_limit_l_min -21
_diffrn_reflns_number 32212
_diffrn_reflns_theta_full 27.48
_diffrn_reflns_theta_max 27.48
_diffrn_reflns_theta_min 3.02
_exptl_absorpt_coefficient_mu 0.942
_exptl_absorpt_correction_T_max 0.9826
_exptl_absorpt_correction_T_min 0.9508
_exptl_absorpt_correction_type numerical
_exptl_absorpt_process_details
;
    Higashi, T. (1999). Program for Absorption Correction.
    Rigaku Corporation, Tokyo, Japan.
;
_exptl_crystal_colour blue
_exptl_crystal_density_diffrn 1.385
_exptl_crystal_density_method 'not measured'
_exptl_crystal_description rod
_exptl_crystal_F_000 1728
_exptl_crystal_size_max 0.10
_exptl_crystal_size_mid 0.03
_exptl_crystal_size_min 0.03
_refine_diff_density_max 1.521
_refine_diff_density_min -0.946
_refine_diff_density_rms 0.118
_refine_ls_extinction_method none
_refine_ls_goodness_of_fit_ref 1.133
_refine_ls_hydrogen_treatment riding
_refine_ls_matrix_type full
_refine_ls_number_parameters 413
_refine_ls_number_reflns 8949
_refine_ls_number_restraints 0
_refine_ls_restrained_S_all 1.133
_refine_ls_R_factor_all 0.0957
_refine_ls_R_factor_gt 0.0702
_refine_ls_shift/su_max 0.001
_refine_ls_shift/su_mean 0.000
_refine_ls_structure_factor_coef Fsqd
_refine_ls_weighting_details 'calc w=1/[\s^2^(Fo^2^)+(0.0461P)^2^+2.9510P] where P=(Fo^2^+2Fc^2^)/3'
_refine_ls_weighting_scheme calc
_refine_ls_wR_factor_gt 0.1416
_refine_ls_wR_factor_ref 0.1559
_reflns_number_gt 6731
_reflns_number_total 8949
_reflns_threshold_expression >2\s(I)
_cod_data_source_file om300134t_si_002.cif
_cod_data_source_block complex5
_cod_original_cell_volume 4006.7(12)
_cod_original_sg_symbol_H-M 'P 21/c'
_cod_database_code 4078133

loop_
_symmetry_equiv_pos_as_xyz
'x, y, z'
'-x, y+1/2, -z+1/2'
'-x, -y, -z'
'x, -y-1/2, z-1/2'

loop_
_atom_site_label
_atom_site_type_symbol
_atom_site_fract_x
_atom_site_fract_y
_atom_site_fract_z
_atom_site_U_iso_or_equiv
_atom_site_adp_type
_atom_site_occupancy
_atom_site_symmetry_multiplicity
_atom_site_calc_flag
_atom_site_refinement_flags
Ru1 Ru 0.27095(3) 0.84772(2) 0.32857(3) 0.03510(14) Uani 1 1 d .
Ru2 Ru 0.18574(3) 0.99458(2) 0.26910(3) 0.03554(14) Uani 1 1 d .
S2 S 0.31901(11) 0.92168(8) 0.22646(8) 0.0377(3) Uani 1 1 d .
S1 S 0.11361(11) 0.87925(8) 0.26127(8) 0.0375(3) Uani 1 1 d .
Si2 Si 0.44253(13) 0.88383(9) 0.06656(10) 0.0435(4) Uani 1 1 d .
Si1 Si -0.08501(14) 0.82359(10) 0.13983(10) 0.0466(4) Uani 1 1 d .
C12 C 0.1054(4) 1.0629(3) 0.3477(3) 0.0408(13) Uani 1 1 d .
C21 C -0.0107(4) 0.8602(3) 0.3004(3) 0.0351(12) Uani 1 1 d .
C30 C 0.4522(4) 0.9499(3) 0.2234(3) 0.0366(12) Uani 1 1 d .
C3 C 0.4096(4) 0.7918(3) 0.3739(3) 0.0390(13) Uani 1 1 d .
C11 C 0.2159(4) 1.0813(3) 0.3502(3) 0.0380(13) Uani 1 1 d .
C16 C 0.2881(5) 1.0809(4) 0.4237(4) 0.0489(15) Uani 1 1 d .
H16A H 0.3583 1.0704 0.4098 0.073 Uiso 1 1 calc R
H16B H 0.2655 1.0448 0.4595 0.073 Uiso 1 1 calc R
H16C H 0.2866 1.1273 0.4487 0.073 Uiso 1 1 calc R
C5 C 0.2419(4) 0.7593(3) 0.4083(3) 0.0402(13) Uani 1 1 d .
C22 C -0.0949(4) 0.8387(3) 0.2487(3) 0.0393(13) Uani 1 1 d .
C4 C 0.3247(4) 0.7416(3) 0.3585(3) 0.0407(13) Uani 1 1 d .
C7 C 0.4452(5) 0.8976(3) 0.4729(4) 0.0486(15) Uani 1 1 d .
H7A H 0.4698 0.8796 0.5238 0.073 Uiso 1 1 calc R
H7B H 0.4048 0.9405 0.4795 0.073 Uiso 1 1 calc R
H7C H 0.5042 0.9084 0.4422 0.073 Uiso 1 1 calc R
C35 C 0.5029(5) 0.9840(3) 0.2875(3) 0.0419(14) Uani 1 1 d .
H35 H 0.4662 0.9942 0.3321 0.050 Uiso 1 1 calc R
C2 C 0.3782(4) 0.8419(3) 0.4311(3) 0.0380(13) Uani 1 1 d .
C6 C 0.2196(5) 0.8569(3) 0.5188(3) 0.0449(14) Uani 1 1 d .
H6A H 0.1471 0.8427 0.5162 0.067 Uiso 1 1 calc R
H6B H 0.2242 0.9082 0.5140 0.067 Uiso 1 1 calc R
H6C H 0.2525 0.8421 0.5686 0.067 Uiso 1 1 calc R
C1 C 0.2742(4) 0.8217(3) 0.4525(3) 0.0385(13) Uani 1 1 d .
C25 C -0.1168(5) 0.8497(3) 0.4139(4) 0.0494(16) Uani 1 1 d .
H25 H -0.1227 0.8519 0.4683 0.059 Uiso 1 1 calc R
C31 C 0.5044(4) 0.9354(3) 0.1539(3) 0.0400(13) Uani 1 1 d .
C13 C 0.0643(4) 1.0736(3) 0.2685(3) 0.0409(13) Uani 1 1 d .
C15 C 0.2394(4) 1.1055(3) 0.2741(3) 0.0395(13) Uani 1 1 d .
C24 C -0.2011(5) 0.8306(4) 0.3649(4) 0.0517(16) Uani 1 1 d .
H24 H -0.2656 0.8213 0.3858 0.062 Uiso 1 1 calc R
C20 C 0.3436(5) 1.1352(3) 0.2510(4) 0.0540(17) Uani 1 1 d .
H20A H 0.3408 1.1868 0.2503 0.081 Uiso 1 1 calc R
H20B H 0.3582 1.1178 0.1993 0.081 Uiso 1 1 calc R
H20C H 0.3982 1.1197 0.2886 0.081 Uiso 1 1 calc R
C9 C 0.3264(5) 0.6794(3) 0.3022(4) 0.0501(15) Uani 1 1 d .
H9A H 0.3500 0.6369 0.3303 0.075 Uiso 1 1 calc R
H9B H 0.3733 0.6899 0.2614 0.075 Uiso 1 1 calc R
H9C H 0.2570 0.6714 0.2788 0.075 Uiso 1 1 calc R
C14 C 0.1478(5) 1.0990(3) 0.2229(3) 0.0425(14) Uani 1 1 d .
C33 C 0.6606(5) 0.9885(3) 0.2191(4) 0.0464(15) Uani 1 1 d .
H33 H 0.7311 1.0009 0.2177 0.056 Uiso 1 1 calc R
C18 C -0.0496(4) 1.0634(4) 0.2410(4) 0.0522(16) Uani 1 1 d .
H18A H -0.0747 1.0186 0.2611 0.078 Uiso 1 1 calc R
H18B H -0.0559 1.0627 0.1842 0.078 Uiso 1 1 calc R
H18C H -0.0906 1.1023 0.2601 0.078 Uiso 1 1 calc R
C34 C 0.6082(5) 1.0032(3) 0.2861(4) 0.0465(15) Uani 1 1 d .
H34 H 0.6425 1.0256 0.3295 0.056 Uiso 1 1 calc R
C26 C -0.0215(4) 0.8659(3) 0.3814(3) 0.0411(13) Uani 1 1 d .
H26 H 0.0354 0.8807 0.4142 0.049 Uiso 1 1 calc R
C32 C 0.6107(4) 0.9559(3) 0.1541(4) 0.0425(14) Uani 1 1 d .
H32 H 0.6480 0.9472 0.1095 0.051 Uiso 1 1 calc R
C36 C 0.4264(5) 0.7876(3) 0.0967(4) 0.0541(16) Uani 1 1 d .
H36A H 0.3786 0.7850 0.1383 0.081 Uiso 1 1 calc R
H36B H 0.4932 0.7684 0.1152 0.081 Uiso 1 1 calc R
H36C H 0.3991 0.7601 0.0521 0.081 Uiso 1 1 calc R
C37 C 0.5339(5) 0.8853(4) -0.0156(4) 0.0540(17) Uani 1 1 d .
H37A H 0.5059 0.8559 -0.0585 0.081 Uiso 1 1 calc R
H37B H 0.6011 0.8668 0.0031 0.081 Uiso 1 1 calc R
H37C H 0.5417 0.9338 -0.0338 0.081 Uiso 1 1 calc R
C29 C 0.0154(5) 0.7532(4) 0.1228(4) 0.0531(16) Uani 1 1 d .
H29A H 0.0122 0.7403 0.0679 0.080 Uiso 1 1 calc R
H29B H 0.0018 0.7115 0.1541 0.080 Uiso 1 1 calc R
H29C H 0.0840 0.7717 0.1379 0.080 Uiso 1 1 calc R
C38 C 0.3152(4) 0.9231(4) 0.0271(3) 0.0486(15) Uani 1 1 d .
H38A H 0.3084 0.9168 -0.0293 0.073 Uiso 1 1 calc R
H38B H 0.3136 0.9736 0.0393 0.073 Uiso 1 1 calc R
H38C H 0.2582 0.8993 0.0508 0.073 Uiso 1 1 calc R
C17 C 0.0415(4) 1.0419(3) 0.4155(3) 0.0458(15) Uani 1 1 d .
H17A H 0.0137 1.0844 0.4388 0.069 Uiso 1 1 calc R
H17B H 0.0852 1.0167 0.4544 0.069 Uiso 1 1 calc R
H17C H -0.0151 1.0113 0.3967 0.069 Uiso 1 1 calc R
C10 C 0.1424(5) 0.7181(3) 0.4146(4) 0.0490(15) Uani 1 1 d .
H10A H 0.1547 0.6779 0.4496 0.074 Uiso 1 1 calc R
H10B H 0.1184 0.7010 0.3632 0.074 Uiso 1 1 calc R
H10C H 0.0900 0.7490 0.4351 0.074 Uiso 1 1 calc R
C19 C 0.1370(6) 1.1201(4) 0.1368(4) 0.064(2) Uani 1 1 d .
H19A H 0.0825 1.0921 0.1103 0.096 Uiso 1 1 calc R
H19B H 0.2022 1.1114 0.1128 0.096 Uiso 1 1 calc R
H19C H 0.1197 1.1703 0.1325 0.096 Uiso 1 1 calc R
C27 C -0.0562(6) 0.9086(4) 0.0869(4) 0.066(2) Uani 1 1 d .
H27A H 0.0066 0.9300 0.1106 0.099 Uiso 1 1 calc R
H27B H -0.1138 0.9415 0.0907 0.099 Uiso 1 1 calc R
H27C H -0.0465 0.8982 0.0323 0.099 Uiso 1 1 calc R
C8 C 0.5140(4) 0.7897(4) 0.3369(4) 0.0502(16) Uani 1 1 d .
H8A H 0.5418 0.8376 0.3344 0.075 Uiso 1 1 calc R
H8B H 0.5049 0.7702 0.2844 0.075 Uiso 1 1 calc R
H8C H 0.5618 0.7599 0.3683 0.075 Uiso 1 1 calc R
C23 C -0.1905(5) 0.8252(3) 0.2840(4) 0.0513(16) Uani 1 1 d .
H23 H -0.2487 0.8121 0.2517 0.062 Uiso 1 1 calc R
C28 C -0.2145(5) 0.7874(4) 0.0991(4) 0.0587(18) Uani 1 1 d .
H28A H -0.2693 0.8208 0.1102 0.088 Uiso 1 1 calc R
H28B H -0.2280 0.7419 0.1235 0.088 Uiso 1 1 calc R
H28C H -0.2125 0.7811 0.0430 0.088 Uiso 1 1 calc R

loop_
_atom_site_aniso_label
_atom_site_aniso_U_11
_atom_site_aniso_U_22
_atom_site_aniso_U_33
_atom_site_aniso_U_23
_atom_site_aniso_U_13
_atom_site_aniso_U_12
Ru1 0.0345(3) 0.0342(2) 0.0360(3) -0.00055(18) -0.00317(19) -0.00153(17)
Ru2 0.0361(3) 0.0366(3) 0.0334(3) 0.00263(19) -0.00224(19) -0.00088(18)
S2 0.0379(8) 0.0409(8) 0.0344(8) -0.0003(6) 0.0020(6) -0.0032(6)
S1 0.0360(7) 0.0394(8) 0.0364(8) 0.0006(6) -0.0045(6) -0.0034(6)
Si2 0.0493(10) 0.0423(9) 0.0388(10) -0.0026(7) 0.0007(7) -0.0053(7)
Si1 0.0524(10) 0.0423(9) 0.0435(10) -0.0049(8) -0.0112(8) -0.0002(8)
C12 0.040(3) 0.043(3) 0.039(4) 0.001(3) 0.003(3) 0.002(2)
C21 0.035(3) 0.037(3) 0.033(3) 0.001(2) -0.001(2) 0.000(2)
C30 0.036(3) 0.034(3) 0.039(3) 0.003(2) -0.002(2) -0.001(2)
C3 0.039(3) 0.038(3) 0.040(3) 0.007(2) 0.001(2) 0.001(2)
C11 0.034(3) 0.035(3) 0.044(4) -0.006(2) -0.006(2) 0.002(2)
C16 0.046(4) 0.052(4) 0.048(4) -0.003(3) -0.005(3) 0.000(3)
C5 0.040(3) 0.039(3) 0.040(3) 0.001(3) -0.006(2) -0.001(2)
C22 0.035(3) 0.036(3) 0.046(4) -0.005(3) -0.007(2) 0.002(2)
C4 0.049(3) 0.027(3) 0.045(4) 0.003(2) -0.007(3) 0.001(2)
C7 0.051(4) 0.043(3) 0.050(4) 0.000(3) -0.011(3) -0.003(3)
C35 0.046(3) 0.044(3) 0.036(3) 0.000(3) 0.000(3) -0.001(3)
C2 0.037(3) 0.040(3) 0.036(3) 0.003(2) -0.007(2) 0.004(2)
C6 0.046(3) 0.048(4) 0.040(4) -0.004(3) -0.001(3) 0.001(3)
C1 0.038(3) 0.040(3) 0.037(3) 0.001(3) -0.002(2) -0.001(2)
C25 0.046(4) 0.050(4) 0.053(4) -0.002(3) 0.003(3) -0.007(3)
C31 0.045(3) 0.036(3) 0.038(3) 0.001(2) -0.002(3) 0.002(2)
C13 0.042(3) 0.037(3) 0.043(4) 0.002(3) -0.007(3) 0.007(2)
C15 0.043(3) 0.032(3) 0.044(4) 0.003(2) 0.010(3) -0.002(2)
C24 0.042(4) 0.054(4) 0.060(5) -0.008(3) 0.009(3) -0.010(3)
C20 0.055(4) 0.043(4) 0.065(5) 0.007(3) 0.010(3) 0.001(3)
C9 0.054(4) 0.043(4) 0.053(4) 0.001(3) 0.005(3) 0.000(3)
C14 0.051(4) 0.034(3) 0.041(4) 0.003(3) -0.004(3) 0.001(3)
C33 0.038(3) 0.043(3) 0.058(4) 0.002(3) 0.005(3) -0.003(3)
C18 0.045(3) 0.055(4) 0.055(4) -0.005(3) -0.016(3) 0.018(3)
C34 0.049(4) 0.042(3) 0.048(4) 0.002(3) -0.006(3) -0.006(3)
C26 0.041(3) 0.041(3) 0.041(4) 0.001(3) -0.005(2) -0.001(2)
C32 0.044(3) 0.036(3) 0.048(4) -0.003(3) 0.004(3) 0.000(2)
C36 0.072(4) 0.042(4) 0.047(4) -0.006(3) -0.004(3) -0.006(3)
C37 0.064(4) 0.059(4) 0.040(4) -0.008(3) 0.003(3) 0.000(3)
C29 0.058(4) 0.052(4) 0.049(4) -0.015(3) 0.002(3) 0.003(3)
C38 0.052(4) 0.060(4) 0.033(3) 0.002(3) -0.009(3) -0.005(3)
C17 0.045(3) 0.048(4) 0.046(4) -0.006(3) 0.008(3) -0.002(3)
C10 0.051(4) 0.039(3) 0.057(4) -0.003(3) 0.001(3) 0.001(3)
C19 0.098(6) 0.049(4) 0.044(4) 0.008(3) -0.005(4) 0.004(4)
C27 0.091(5) 0.064(5) 0.040(4) 0.004(3) -0.019(4) -0.003(4)
C8 0.041(3) 0.057(4) 0.053(4) 0.001(3) -0.003(3) 0.004(3)
C23 0.035(3) 0.048(4) 0.070(5) -0.001(3) -0.008(3) -0.004(3)
C28 0.063(4) 0.053(4) 0.057(4) -0.016(3) -0.023(3) 0.003(3)

loop_
_atom_type_symbol
_atom_type_description
_atom_type_scat_dispersion_real
_atom_type_scat_dispersion_imag
_atom_type_scat_source
C C 0.0033 0.0016 'International Tables Vol C Tables 4.2.6.8 and 6.1.1.4'
H H 0.0000 0.0000 'International Tables Vol C Tables 4.2.6.8 and 6.1.1.4'
Si Si 0.0817 0.0704 'International Tables Vol C Tables 4.2.6.8 and 6.1.1.4'
S S 0.1246 0.1234 'International Tables Vol C Tables 4.2.6.8 and 6.1.1.4'
Ru Ru -1.2594 0.8363 'International Tables Vol C Tables 4.2.6.8 and 6.1.1.4'

loop_
_geom_angle_atom_site_label_1
_geom_angle_atom_site_label_2
_geom_angle_atom_site_label_3
_geom_angle
C4 Ru1 C2 65.3(2)
C4 Ru1 C1 64.8(2)
C2 Ru1 C1 39.3(2)
C4 Ru1 C3 39.2(2)
C2 Ru1 C3 38.4(2)
C1 Ru1 C3 64.9(2)
C4 Ru1 C5 38.7(2)
C2 Ru1 C5 65.4(2)
C1 Ru1 C5 38.5(2)
C3 Ru1 C5 65.2(2)
C4 Ru1 S2 128.87(16)
C2 Ru1 S2 116.64(16)
C1 Ru1 S2 150.41(16)
C3 Ru1 S2 107.68(15)
C5 Ru1 S2 166.86(16)
C4 Ru1 S1 127.18(16)
C2 Ru1 S1 154.09(16)
C1 Ru1 S1 120.10(15)
C3 Ru1 S1 164.57(16)
C5 Ru1 S1 108.72(15)
S2 Ru1 S1 75.16(5)
C4 Ru1 Ru2 174.24(16)
C2 Ru1 Ru2 120.28(15)
C1 Ru1 Ru2 120.25(15)
C3 Ru1 Ru2 144.06(15)
C5 Ru1 Ru2 143.33(15)
S2 Ru1 Ru2 48.41(4)
S1 Ru1 Ru2 48.64(4)
C13 Ru2 C11 65.7(2)
C13 Ru2 C14 39.2(2)
C11 Ru2 C14 65.2(2)
C13 Ru2 C12 38.9(2)
C11 Ru2 C12 39.6(2)
C14 Ru2 C12 65.4(2)
C13 Ru2 C15 64.8(2)
C11 Ru2 C15 38.3(2)
C14 Ru2 C15 38.5(2)
C12 Ru2 C15 64.9(2)
C13 Ru2 S2 160.85(16)
C11 Ru2 S2 122.11(15)
C14 Ru2 S2 124.73(16)
C12 Ru2 S2 157.54(16)
C15 Ru2 S2 109.29(15)
C13 Ru2 S1 110.31(16)
C11 Ru2 S1 141.65(16)
C14 Ru2 S1 137.12(17)
C12 Ru2 S1 112.15(16)
C15 Ru2 S1 175.07(16)
S2 Ru2 S1 74.98(5)
C13 Ru2 Ru1 148.42(16)
C11 Ru2 Ru1 114.17(15)
C14 Ru2 Ru1 172.16(16)
C12 Ru2 Ru1 119.54(16)
C15 Ru2 Ru1 136.24(16)
S2 Ru2 Ru1 48.32(4)
S1 Ru2 Ru1 48.45(4)
C30 S2 Ru1 119.37(19)
C30 S2 Ru2 123.70(19)
Ru1 S2 Ru2 83.28(5)
C21 S1 Ru1 121.84(19)
C21 S1 Ru2 121.07(19)
Ru1 S1 Ru2 82.91(5)
C37 Si2 C38 107.2(3)
C37 Si2 C36 107.5(3)
C38 Si2 C36 111.3(3)
C37 Si2 C31 108.9(3)
C38 Si2 C31 113.3(3)
C36 Si2 C31 108.5(3)
C27 Si1 C29 111.3(3)
C27 Si1 C22 111.8(3)
C29 Si1 C22 110.0(3)
C27 Si1 C28 108.7(3)
C29 Si1 C28 106.9(3)
C22 Si1 C28 107.8(3)
C13 C12 C11 107.4(5)
C13 C12 C17 124.8(5)
C11 C12 C17 127.7(5)
C13 C12 Ru2 70.2(3)
C11 C12 Ru2 70.0(3)
C17 C12 Ru2 128.6(4)
C26 C21 C22 121.4(5)
C26 C21 S1 119.4(4)
C22 C21 S1 119.2(4)
C35 C30 C31 121.3(5)
C35 C30 S2 120.9(4)
C31 C30 S2 117.8(4)
C2 C3 C4 108.0(5)
C2 C3 C8 126.4(5)
C4 C3 C8 125.6(5)
C2 C3 Ru1 70.6(3)
C4 C3 Ru1 69.8(3)
C8 C3 Ru1 126.3(4)
C15 C11 C12 107.8(5)
C15 C11 C16 127.1(5)
C12 C11 C16 124.8(5)
C15 C11 Ru2 72.1(3)
C12 C11 Ru2 70.4(3)
C16 C11 Ru2 127.4(4)
C11 C16 H16A 109.5
C11 C16 H16B 109.5
H16A C16 H16B 109.5
C11 C16 H16C 109.5
H16A C16 H16C 109.5
H16B C16 H16C 109.5
C1 C5 C4 107.2(5)
C1 C5 C10 126.9(5)
C4 C5 C10 125.9(5)
C1 C5 Ru1 70.0(3)
C4 C5 Ru1 69.4(3)
C10 C5 Ru1 127.6(4)
C21 C22 C23 115.8(5)
C21 C22 Si1 124.3(4)
C23 C22 Si1 119.9(4)
C5 C4 C3 108.6(5)
C5 C4 C9 126.3(5)
C3 C4 C9 125.1(5)
C5 C4 Ru1 71.9(3)
C3 C4 Ru1 71.0(3)
C9 C4 Ru1 125.2(4)
C2 C7 H7A 109.5
C2 C7 H7B 109.5
H7A C7 H7B 109.5
C2 C7 H7C 109.5
H7A C7 H7C 109.5
H7B C7 H7C 109.5
C30 C35 C34 120.7(6)
C30 C35 H35 119.6
C34 C35 H35 119.6
C3 C2 C1 107.6(5)
C3 C2 C7 127.0(5)
C1 C2 C7 124.7(5)
C3 C2 Ru1 71.0(3)
C1 C2 Ru1 70.4(3)
C7 C2 Ru1 131.9(4)
C1 C6 H6A 109.5
C1 C6 H6B 109.5
H6A C6 H6B 109.5
C1 C6 H6C 109.5
H6A C6 H6C 109.5
H6B C6 H6C 109.5
C5 C1 C2 108.7(5)
C5 C1 C6 127.7(5)
C2 C1 C6 123.1(5)
C5 C1 Ru1 71.5(3)
C2 C1 Ru1 70.3(3)
C6 C1 Ru1 130.3(4)
C24 C25 C26 119.4(6)
C24 C25 H25 120.3
C26 C25 H25 120.3
C32 C31 C30 116.6(5)
C32 C31 Si2 119.7(4)
C30 C31 Si2 123.5(4)
C12 C13 C14 108.0(5)
C12 C13 C18 124.5(5)
C14 C13 C18 127.3(5)
C12 C13 Ru2 70.9(3)
C14 C13 Ru2 70.5(3)
C18 C13 Ru2 126.8(4)
C11 C15 C14 108.7(5)
C11 C15 C20 126.0(6)
C14 C15 C20 125.3(5)
C11 C15 Ru2 69.5(3)
C14 C15 Ru2 69.5(3)
C20 C15 Ru2 128.0(4)
C25 C24 C23 119.9(6)
C25 C24 H24 120.1
C23 C24 H24 120.1
C15 C20 H20A 109.5
C15 C20 H20B 109.5
H20A C20 H20B 109.5
C15 C20 H20C 109.5
H20A C20 H20C 109.5
H20B C20 H20C 109.5
C4 C9 H9A 109.5
C4 C9 H9B 109.5
H9A C9 H9B 109.5
C4 C9 H9C 109.5
H9A C9 H9C 109.5
H9B C9 H9C 109.5
C15 C14 C13 108.0(5)
C15 C14 C19 126.5(6)
C13 C14 C19 125.4(6)
C15 C14 Ru2 72.1(3)
C13 C14 Ru2 70.3(3)
C19 C14 Ru2 126.6(4)
C34 C33 C32 121.4(6)
C34 C33 H33 119.3
C32 C33 H33 119.3
C13 C18 H18A 109.5
C13 C18 H18B 109.5
H18A C18 H18B 109.5
C13 C18 H18C 109.5
H18A C18 H18C 109.5
H18B C18 H18C 109.5
C33 C34 C35 118.6(6)
C33 C34 H34 120.7
C35 C34 H34 120.7
C21 C26 C25 120.7(6)
C21 C26 H26 119.6
C25 C26 H26 119.6
C33 C32 C31 121.3(6)
C33 C32 H32 119.4
C31 C32 H32 119.4
Si2 C36 H36A 109.5
Si2 C36 H36B 109.5
H36A C36 H36B 109.5
Si2 C36 H36C 109.5
H36A C36 H36C 109.5
H36B C36 H36C 109.5
Si2 C37 H37A 109.5
Si2 C37 H37B 109.5
H37A C37 H37B 109.5
Si2 C37 H37C 109.5
H37A C37 H37C 109.5
H37B C37 H37C 109.5
Si1 C29 H29A 109.5
Si1 C29 H29B 109.5
H29A C29 H29B 109.5
Si1 C29 H29C 109.5
H29A C29 H29C 109.5
H29B C29 H29C 109.5
Si2 C38 H38A 109.5
Si2 C38 H38B 109.5
H38A C38 H38B 109.5
Si2 C38 H38C 109.5
H38A C38 H38C 109.5
H38B C38 H38C 109.5
C12 C17 H17A 109.5
C12 C17 H17B 109.5
H17A C17 H17B 109.5
C12 C17 H17C 109.5
H17A C17 H17C 109.5
H17B C17 H17C 109.5
C5 C10 H10A 109.5
C5 C10 H10B 109.5
H10A C10 H10B 109.5
C5 C10 H10C 109.5
H10A C10 H10C 109.5
H10B C10 H10C 109.5
C14 C19 H19A 109.5
C14 C19 H19B 109.5
H19A C19 H19B 109.5
C14 C19 H19C 109.5
H19A C19 H19C 109.5
H19B C19 H19C 109.5
Si1 C27 H27A 109.5
Si1 C27 H27B 109.5
H27A C27 H27B 109.5
Si1 C27 H27C 109.5
H27A C27 H27C 109.5
H27B C27 H27C 109.5
C3 C8 H8A 109.5
C3 C8 H8B 109.5
H8A C8 H8B 109.5
C3 C8 H8C 109.5
H8A C8 H8C 109.5
H8B C8 H8C 109.5
C24 C23 C22 122.8(6)
C24 C23 H23 118.6
C22 C23 H23 118.6
Si1 C28 H28A 109.5
Si1 C28 H28B 109.5
H28A C28 H28B 109.5
Si1 C28 H28C 109.5
H28A C28 H28C 109.5
H28B C28 H28C 109.5

loop_
_geom_bond_atom_site_label_1
_geom_bond_atom_site_label_2
_geom_bond_distance
Ru1 C4 2.138(5)
Ru1 C2 2.150(5)
Ru1 C1 2.151(6)
Ru1 C3 2.155(6)
Ru1 C5 2.171(6)
Ru1 S2 2.3186(15)
Ru1 S1 2.3252(15)
Ru1 Ru2 3.0832(8)
Ru2 C13 2.134(5)
Ru2 C11 2.137(5)
Ru2 C14 2.137(6)
Ru2 C12 2.143(6)
Ru2 C15 2.171(6)
Ru2 S2 2.3218(15)
Ru2 S1 2.3319(15)
S2 C30 1.783(5)
S1 C21 1.791(5)
Si2 C37 1.868(6)
Si2 C38 1.869(6)
Si2 C36 1.873(6)
Si2 C31 1.896(6)
Si1 C27 1.863(7)
Si1 C29 1.864(6)
Si1 C22 1.876(6)
Si1 C28 1.877(6)
C12 C13 1.425(8)
C12 C11 1.450(7)
C12 C17 1.497(7)
C21 C26 1.390(8)
C21 C22 1.403(7)
C30 C35 1.385(8)
C30 C31 1.411(8)
C3 C2 1.417(8)
C3 C4 1.442(7)
C3 C8 1.505(8)
C11 C15 1.414(8)
C11 C16 1.504(7)
C16 H16A 0.9600
C16 H16B 0.9600
C16 H16C 0.9600
C5 C1 1.427(8)
C5 C4 1.429(8)
C5 C10 1.491(8)
C22 C23 1.412(8)
C4 C9 1.499(8)
C7 C2 1.494(7)
C7 H7A 0.9600
C7 H7B 0.9600
C7 H7C 0.9600
C35 C34 1.391(8)
C35 H35 0.9300
C2 C1 1.446(7)
C6 C1 1.506(7)
C6 H6A 0.9600
C6 H6B 0.9600
C6 H6C 0.9600
C25 C24 1.367(8)
C25 C26 1.396(8)
C25 H25 0.9300
C31 C32 1.409(8)
C13 C14 1.433(8)
C13 C18 1.513(7)
C15 C14 1.419(8)
C15 C20 1.513(8)
C24 C23 1.388(9)
C24 H24 0.9300
C20 H20A 0.9600
C20 H20B 0.9600
C20 H20C 0.9600
C9 H9A 0.9600
C9 H9B 0.9600
C9 H9C 0.9600
C14 C19 1.508(8)
C33 C34 1.377(8)
C33 C32 1.380(8)
C33 H33 0.9300
C18 H18A 0.9600
C18 H18B 0.9600
C18 H18C 0.9600
C34 H34 0.9300
C26 H26 0.9300
C32 H32 0.9300
C36 H36A 0.9600
C36 H36B 0.9600
C36 H36C 0.9600
C37 H37A 0.9600
C37 H37B 0.9600
C37 H37C 0.9600
C29 H29A 0.9600
C29 H29B 0.9600
C29 H29C 0.9600
C38 H38A 0.9600
C38 H38B 0.9600
C38 H38C 0.9600
C17 H17A 0.9600
C17 H17B 0.9600
C17 H17C 0.9600
C10 H10A 0.9600
C10 H10B 0.9600
C10 H10C 0.9600
C19 H19A 0.9600
C19 H19B 0.9600
C19 H19C 0.9600
C27 H27A 0.9600
C27 H27B 0.9600
C27 H27C 0.9600
C8 H8A 0.9600
C8 H8B 0.9600
C8 H8C 0.9600
C23 H23 0.9300
C28 H28A 0.9600
C28 H28B 0.9600
C28 H28C 0.9600

loop_
_geom_torsion_atom_site_label_1
_geom_torsion_atom_site_label_2
_geom_torsion_atom_site_label_3
_geom_torsion_atom_site_label_4
_geom_torsion
C4 Ru1 Ru2 C13 101.2(16)
C2 Ru1 Ru2 C13 -94.7(3)
C1 Ru1 Ru2 C13 -48.9(3)
C3 Ru1 Ru2 C13 -137.0(4)
C5 Ru1 Ru2 C13 -6.0(4)
S2 Ru1 Ru2 C13 165.2(3)
S1 Ru1 Ru2 C13 56.2(3)
C4 Ru1 Ru2 C11 -176.3(16)
C2 Ru1 Ru2 C11 -12.2(2)
C1 Ru1 Ru2 C11 33.6(2)
C3 Ru1 Ru2 C11 -54.5(3)
C5 Ru1 Ru2 C11 76.5(3)
S2 Ru1 Ru2 C11 -112.36(17)
S1 Ru1 Ru2 C11 138.66(17)
C4 Ru1 Ru2 C14 -93(2)
C2 Ru1 Ru2 C14 71.2(12)
C1 Ru1 Ru2 C14 117.0(12)
C3 Ru1 Ru2 C14 28.9(12)
C5 Ru1 Ru2 C14 159.9(12)
S2 Ru1 Ru2 C14 -28.9(12)
S1 Ru1 Ru2 C14 -137.9(12)
C4 Ru1 Ru2 C12 139.4(16)
C2 Ru1 Ru2 C12 -56.5(3)
C1 Ru1 Ru2 C12 -10.7(2)
C3 Ru1 Ru2 C12 -98.8(3)
C5 Ru1 Ru2 C12 32.2(3)
S2 Ru1 Ru2 C12 -156.60(18)
S1 Ru1 Ru2 C12 94.41(18)
C4 Ru1 Ru2 C15 -137.1(16)
C2 Ru1 Ru2 C15 27.0(3)
C1 Ru1 Ru2 C15 72.8(3)
C3 Ru1 Ru2 C15 -15.3(3)
C5 Ru1 Ru2 C15 115.7(3)
S2 Ru1 Ru2 C15 -73.1(2)
S1 Ru1 Ru2 C15 177.9(2)
C4 Ru1 Ru2 S2 -64.0(16)
C2 Ru1 Ru2 S2 100.13(18)
C1 Ru1 Ru2 S2 145.94(18)
C3 Ru1 Ru2 S2 57.8(3)
C5 Ru1 Ru2 S2 -171.2(3)
S1 Ru1 Ru2 S2 -108.99(7)
C4 Ru1 Ru2 S1 45.0(16)
C2 Ru1 Ru2 S1 -150.89(18)
C1 Ru1 Ru2 S1 -105.08(18)
C3 Ru1 Ru2 S1 166.8(3)
C5 Ru1 Ru2 S1 -62.2(3)
S2 Ru1 Ru2 S1 108.99(7)
C4 Ru1 S2 C30 -61.6(3)
C2 Ru1 S2 C30 17.1(3)
C1 Ru1 S2 C30 46.6(4)
C3 Ru1 S2 C30 -23.5(3)
C5 Ru1 S2 C30 -78.7(7)
S1 Ru1 S2 C30 172.3(2)
Ru2 Ru1 S2 C30 125.1(2)
C4 Ru1 S2 Ru2 173.4(2)
C2 Ru1 S2 Ru2 -108.01(17)
C1 Ru1 S2 Ru2 -78.5(3)
C3 Ru1 S2 Ru2 -148.56(17)
C5 Ru1 S2 Ru2 156.2(7)
S1 Ru1 S2 Ru2 47.24(5)
C13 Ru2 S2 C30 83.1(5)
C11 Ru2 S2 C30 -25.9(3)
C14 Ru2 S2 C30 54.4(3)
C12 Ru2 S2 C30 -56.2(5)
C15 Ru2 S2 C30 14.5(3)
S1 Ru2 S2 C30 -168.1(2)
Ru1 Ru2 S2 C30 -121.0(2)
C13 Ru2 S2 Ru1 -155.9(5)
C11 Ru2 S2 Ru1 95.08(19)
C14 Ru2 S2 Ru1 175.4(2)
C12 Ru2 S2 Ru1 64.8(4)
C15 Ru2 S2 Ru1 135.47(17)
S1 Ru2 S2 Ru1 -47.11(5)
C4 Ru1 S1 C21 62.8(3)
C2 Ru1 S1 C21 -48.3(4)
C1 Ru1 S1 C21 -17.0(3)
C3 Ru1 S1 C21 87.9(6)
C5 Ru1 S1 C21 23.8(3)
S2 Ru1 S1 C21 -169.4(2)
Ru2 Ru1 S1 C21 -122.3(2)
C4 Ru1 S1 Ru2 -174.9(2)
C2 Ru1 S1 Ru2 74.1(4)
C1 Ru1 S1 Ru2 105.39(18)
C3 Ru1 S1 Ru2 -149.8(6)
C5 Ru1 S1 Ru2 146.10(16)
S2 Ru1 S1 Ru2 -47.02(5)
C13 Ru2 S1 C21 -29.3(3)
C11 Ru2 S1 C21 46.9(3)
C14 Ru2 S1 C21 -64.6(3)
C12 Ru2 S1 C21 12.6(3)
C15 Ru2 S1 C21 -39.6(18)
S2 Ru2 S1 C21 170.1(2)
Ru1 Ru2 S1 C21 123.1(2)
C13 Ru2 S1 Ru1 -152.35(17)
C11 Ru2 S1 Ru1 -76.2(2)
C14 Ru2 S1 Ru1 172.3(2)
C12 Ru2 S1 Ru1 -110.51(17)
C15 Ru2 S1 Ru1 -162.7(18)
S2 Ru2 S1 Ru1 46.99(5)
C11 Ru2 C12 C13 118.0(5)
C14 Ru2 C12 C13 37.8(3)
C15 Ru2 C12 C13 80.4(4)
S2 Ru2 C12 C13 160.1(3)
S1 Ru2 C12 C13 -95.3(3)
Ru1 Ru2 C12 C13 -149.0(3)
C13 Ru2 C12 C11 -118.0(5)
C14 Ru2 C12 C11 -80.1(4)
C15 Ru2 C12 C11 -37.6(3)
S2 Ru2 C12 C11 42.1(6)
S1 Ru2 C12 C11 146.7(3)
Ru1 Ru2 C12 C11 93.1(3)
C13 Ru2 C12 C17 119.3(7)
C11 Ru2 C12 C17 -122.7(7)
C14 Ru2 C12 C17 157.1(6)
C15 Ru2 C12 C17 -160.3(6)
S2 Ru2 C12 C17 -80.6(7)
S1 Ru2 C12 C17 24.0(6)
Ru1 Ru2 C12 C17 -29.7(6)
Ru1 S1 C21 C26 37.0(5)
Ru2 S1 C21 C26 -64.8(5)
Ru1 S1 C21 C22 -142.0(4)
Ru2 S1 C21 C22 116.2(4)
Ru1 S2 C30 C35 -54.5(5)
Ru2 S2 C30 C35 47.9(6)
Ru1 S2 C30 C31 124.7(4)
Ru2 S2 C30 C31 -133.0(4)
C4 Ru1 C3 C2 -118.6(5)
C1 Ru1 C3 C2 -38.4(3)
C5 Ru1 C3 C2 -81.1(4)
S2 Ru1 C3 C2 110.8(3)
S1 Ru1 C3 C2 -150.9(5)
Ru2 Ru1 C3 C2 69.2(4)
C2 Ru1 C3 C4 118.6(5)
C1 Ru1 C3 C4 80.2(3)
C5 Ru1 C3 C4 37.5(3)
S2 Ru1 C3 C4 -130.6(3)
S1 Ru1 C3 C4 -32.3(7)
Ru2 Ru1 C3 C4 -172.3(3)
C4 Ru1 C3 C8 119.9(7)
C2 Ru1 C3 C8 -121.5(7)
C1 Ru1 C3 C8 -159.9(6)
C5 Ru1 C3 C8 157.4(6)
S2 Ru1 C3 C8 -10.7(6)
S1 Ru1 C3 C8 87.6(7)
Ru2 Ru1 C3 C8 -52.3(7)
C13 C12 C11 C15 2.3(6)
C17 C12 C11 C15 -173.2(6)
Ru2 C12 C11 C15 62.9(4)
C13 C12 C11 C16 176.9(5)
C17 C12 C11 C16 1.4(10)
Ru2 C12 C11 C16 -122.5(6)
C13 C12 C11 Ru2 -60.5(4)
C17 C12 C11 Ru2 123.9(6)
C13 Ru2 C11 C15 -79.6(4)
C14 Ru2 C11 C15 -36.3(3)
C12 Ru2 C11 C15 -117.1(5)
S2 Ru2 C11 C15 80.5(3)
S1 Ru2 C11 C15 -172.0(3)
Ru1 Ru2 C11 C15 135.1(3)
C13 Ru2 C11 C12 37.5(3)
C14 Ru2 C11 C12 80.8(4)
C15 Ru2 C11 C12 117.1(5)
S2 Ru2 C11 C12 -162.4(3)
S1 Ru2 C11 C12 -55.0(4)
Ru1 Ru2 C11 C12 -107.8(3)
C13 Ru2 C11 C16 156.9(6)
C14 Ru2 C11 C16 -159.8(6)
C12 Ru2 C11 C16 119.4(6)
C15 Ru2 C11 C16 -123.5(6)
S2 Ru2 C11 C16 -43.0(6)
S1 Ru2 C11 C16 64.5(6)
Ru1 Ru2 C11 C16 11.7(5)
C4 Ru1 C5 C1 118.2(5)
C2 Ru1 C5 C1 37.7(3)
C3 Ru1 C5 C1 80.2(3)
S2 Ru1 C5 C1 139.7(6)
S1 Ru1 C5 C1 -115.1(3)
Ru2 Ru1 C5 C1 -70.6(4)
C2 Ru1 C5 C4 -80.5(3)
C1 Ru1 C5 C4 -118.2(5)
C3 Ru1 C5 C4 -38.0(3)
S2 Ru1 C5 C4 21.5(9)
S1 Ru1 C5 C4 126.7(3)
Ru2 Ru1 C5 C4 171.2(3)
C4 Ru1 C5 C10 -120.1(7)
C2 Ru1 C5 C10 159.4(6)
C1 Ru1 C5 C10 121.7(6)
C3 Ru1 C5 C10 -158.1(6)
S2 Ru1 C5 C10 -98.6(8)
S1 Ru1 C5 C10 6.6(5)
Ru2 Ru1 C5 C10 51.1(6)
C26 C21 C22 C23 1.4(8)
S1 C21 C22 C23 -179.6(4)
C26 C21 C22 Si1 -175.7(4)
S1 C21 C22 Si1 3.3(7)
C27 Si1 C22 C21 -65.7(6)
C29 Si1 C22 C21 58.5(6)
C28 Si1 C22 C21 174.8(5)
C27 Si1 C22 C23 117.3(5)
C29 Si1 C22 C23 -118.5(5)
C28 Si1 C22 C23 -2.2(6)
C1 C5 C4 C3 1.8(6)
C10 C5 C4 C3 -176.0(5)
Ru1 C5 C4 C3 61.9(4)
C1 C5 C4 C9 179.2(6)
C10 C5 C4 C9 1.4(10)
Ru1 C5 C4 C9 -120.7(6)
C1 C5 C4 Ru1 -60.1(4)
C10 C5 C4 Ru1 122.2(6)
C2 C3 C4 C5 -1.9(6)
C8 C3 C4 C5 176.7(5)
Ru1 C3 C4 C5 -62.4(4)
C2 C3 C4 C9 -179.3(5)
C8 C3 C4 C9 -0.7(9)
Ru1 C3 C4 C9 120.1(6)
C2 C3 C4 Ru1 60.5(4)
C8 C3 C4 Ru1 -120.8(6)
C2 Ru1 C4 C5 80.9(3)
C1 Ru1 C4 C5 37.4(3)
C3 Ru1 C4 C5 117.9(5)
S2 Ru1 C4 C5 -173.9(3)
S1 Ru1 C4 C5 -72.4(4)
Ru2 Ru1 C4 C5 -114.2(15)
C2 Ru1 C4 C3 -37.0(3)
C1 Ru1 C4 C3 -80.5(3)
C5 Ru1 C4 C3 -117.9(5)
S2 Ru1 C4 C3 68.3(4)
S1 Ru1 C4 C3 169.7(3)
Ru2 Ru1 C4 C3 128.0(15)
C2 Ru1 C4 C9 -157.0(6)
C1 Ru1 C4 C9 159.4(6)
C3 Ru1 C4 C9 -120.1(6)
C5 Ru1 C4 C9 122.1(6)
S2 Ru1 C4 C9 -51.8(6)
S1 Ru1 C4 C9 49.7(6)
Ru2 Ru1 C4 C9 8(2)
C31 C30 C35 C34 -1.8(9)
S2 C30 C35 C34 177.3(5)
C4 C3 C2 C1 1.2(6)
C8 C3 C2 C1 -177.4(5)
Ru1 C3 C2 C1 61.3(4)
C4 C3 C2 C7 171.3(5)
C8 C3 C2 C7 -7.3(10)
Ru1 C3 C2 C7 -128.6(6)
C4 C3 C2 Ru1 -60.0(4)
C8 C3 C2 Ru1 121.4(6)
C4 Ru1 C2 C3 37.7(3)
C1 Ru1 C2 C3 117.5(5)
C5 Ru1 C2 C3 80.5(4)
S2 Ru1 C2 C3 -85.1(3)
S1 Ru1 C2 C3 162.8(3)
Ru2 Ru1 C2 C3 -140.6(3)
C4 Ru1 C2 C1 -79.8(4)
C3 Ru1 C2 C1 -117.5(5)
C5 Ru1 C2 C1 -37.0(3)
S2 Ru1 C2 C1 157.4(3)
S1 Ru1 C2 C1 45.3(5)
Ru2 Ru1 C2 C1 102.0(3)
C4 Ru1 C2 C7 160.7(6)
C1 Ru1 C2 C7 -119.5(7)
C3 Ru1 C2 C7 123.0(7)
C5 Ru1 C2 C7 -156.5(6)
S2 Ru1 C2 C7 37.9(6)
S1 Ru1 C2 C7 -74.2(7)
Ru2 Ru1 C2 C7 -17.5(6)
C4 C5 C1 C2 -1.0(7)
C10 C5 C1 C2 176.7(5)
Ru1 C5 C1 C2 -60.7(4)
C4 C5 C1 C6 -173.2(5)
C10 C5 C1 C6 4.6(10)
Ru1 C5 C1 C6 127.1(6)
C4 C5 C1 Ru1 59.7(4)
C10 C5 C1 Ru1 -122.5(6)
C3 C2 C1 C5 -0.1(7)
C7 C2 C1 C5 -170.5(5)
Ru1 C2 C1 C5 61.5(4)
C3 C2 C1 C6 172.5(5)
C7 C2 C1 C6 2.1(9)
Ru1 C2 C1 C6 -125.9(5)
C3 C2 C1 Ru1 -61.6(4)
C7 C2 C1 Ru1 128.0(6)
C4 Ru1 C1 C5 -37.5(3)
C2 Ru1 C1 C5 -118.6(5)
C3 Ru1 C1 C5 -81.1(3)
S2 Ru1 C1 C5 -162.7(3)
S1 Ru1 C1 C5 82.4(3)
Ru2 Ru1 C1 C5 139.3(3)
C4 Ru1 C1 C2 81.1(3)
C3 Ru1 C1 C2 37.5(3)
C5 Ru1 C1 C2 118.6(5)
S2 Ru1 C1 C2 -44.0(5)
S1 Ru1 C1 C2 -159.0(3)
Ru2 Ru1 C1 C2 -102.1(3)
C4 Ru1 C1 C6 -161.7(6)
C2 Ru1 C1 C6 117.2(6)
C3 Ru1 C1 C6 154.8(6)
C5 Ru1 C1 C6 -124.1(6)
S2 Ru1 C1 C6 73.2(6)
S1 Ru1 C1 C6 -41.7(6)
Ru2 Ru1 C1 C6 15.2(6)
C35 C30 C31 C32 1.4(8)
S2 C30 C31 C32 -177.7(4)
C35 C30 C31 Si2 176.0(5)
S2 C30 C31 Si2 -3.1(7)
C37 Si2 C31 C32 -11.2(6)
C38 Si2 C31 C32 -130.4(5)
C36 Si2 C31 C32 105.5(5)
C37 Si2 C31 C30 174.4(5)
C38 Si2 C31 C30 55.2(6)
C36 Si2 C31 C30 -68.9(5)
C11 C12 C13 C14 -0.6(6)
C17 C12 C13 C14 175.1(5)
Ru2 C12 C13 C14 -61.0(4)
C11 C12 C13 C18 -177.5(5)
C17 C12 C13 C18 -1.8(9)
Ru2 C12 C13 C18 122.1(6)
C11 C12 C13 Ru2 60.4(4)
C17 C12 C13 Ru2 -123.9(6)
C11 Ru2 C13 C12 -38.2(3)
C14 Ru2 C13 C12 -118.1(5)
C15 Ru2 C13 C12 -80.5(4)
S2 Ru2 C13 C12 -156.6(4)
S1 Ru2 C13 C12 100.5(3)
Ru1 Ru2 C13 C12 58.9(5)
C11 Ru2 C13 C14 79.9(4)
C12 Ru2 C13 C14 118.1(5)
C15 Ru2 C13 C14 37.6(3)
S2 Ru2 C13 C14 -38.6(7)
S1 Ru2 C13 C14 -141.5(3)
Ru1 Ru2 C13 C14 177.0(3)
C11 Ru2 C13 C18 -157.5(6)
C14 Ru2 C13 C18 122.6(7)
C12 Ru2 C13 C18 -119.3(7)
C15 Ru2 C13 C18 160.1(6)
S2 Ru2 C13 C18 84.0(7)
S1 Ru2 C13 C18 -18.9(6)
Ru1 Ru2 C13 C18 -60.4(6)
C12 C11 C15 C14 -3.2(6)
C16 C11 C15 C14 -177.6(5)
Ru2 C11 C15 C14 58.6(4)
C12 C11 C15 C20 175.5(5)
C16 C11 C15 C20 1.0(9)
Ru2 C11 C15 C20 -122.7(6)
C12 C11 C15 Ru2 -61.8(4)
C16 C11 C15 Ru2 123.8(6)
C13 Ru2 C15 C11 82.0(3)
C14 Ru2 C15 C11 120.3(5)
C12 Ru2 C15 C11 38.8(3)
S2 Ru2 C15 C11 -117.7(3)
S1 Ru2 C15 C11 92.8(18)
Ru1 Ru2 C15 C11 -68.5(4)
C13 Ru2 C15 C14 -38.3(3)
C11 Ru2 C15 C14 -120.3(5)
C12 Ru2 C15 C14 -81.5(4)
S2 Ru2 C15 C14 122.0(3)
S1 Ru2 C15 C14 -28(2)
Ru1 Ru2 C15 C14 171.2(3)
C13 Ru2 C15 C20 -157.7(6)
C11 Ru2 C15 C20 120.3(7)
C14 Ru2 C15 C20 -119.4(7)
C12 Ru2 C15 C20 159.1(6)
S2 Ru2 C15 C20 2.6(6)
S1 Ru2 C15 C20 -146.9(15)
Ru1 Ru2 C15 C20 51.8(6)
C26 C25 C24 C23 2.1(10)
C11 C15 C14 C13 2.8(6)
C20 C15 C14 C13 -175.9(5)
Ru2 C15 C14 C13 61.4(4)
C11 C15 C14 C19 178.7(6)
C20 C15 C14 C19 0.0(10)
Ru2 C15 C14 C19 -122.7(6)
C11 C15 C14 Ru2 -58.6(4)
C20 C15 C14 Ru2 122.7(6)
C12 C13 C14 C15 -1.3(7)
C18 C13 C14 C15 175.4(6)
Ru2 C13 C14 C15 -62.6(4)
C12 C13 C14 C19 -177.3(6)
C18 C13 C14 C19 -0.5(10)
Ru2 C13 C14 C19 121.5(6)
C12 C13 C14 Ru2 61.3(4)
C18 C13 C14 Ru2 -122.0(6)
C13 Ru2 C14 C15 117.5(5)
C11 Ru2 C14 C15 36.2(3)
C12 Ru2 C14 C15 79.9(3)
S2 Ru2 C14 C15 -76.9(3)
S1 Ru2 C14 C15 176.7(2)
Ru1 Ru2 C14 C15 -50.9(13)
C11 Ru2 C14 C13 -81.3(4)
C12 Ru2 C14 C13 -37.6(3)
C15 Ru2 C14 C13 -117.5(5)
S2 Ru2 C14 C13 165.6(3)
S1 Ru2 C14 C13 59.2(4)
Ru1 Ru2 C14 C13 -168.4(10)
C13 Ru2 C14 C19 -120.0(7)
C11 Ru2 C14 C19 158.7(6)
C12 Ru2 C14 C19 -157.5(6)
C15 Ru2 C14 C19 122.5(7)
S2 Ru2 C14 C19 45.6(6)
S1 Ru2 C14 C19 -60.8(6)
Ru1 Ru2 C14 C19 71.7(14)
C32 C33 C34 C35 0.4(9)
C30 C35 C34 C33 0.9(9)
C22 C21 C26 C25 0.6(9)
S1 C21 C26 C25 -178.4(5)
C24 C25 C26 C21 -2.4(9)
C34 C33 C32 C31 -0.8(9)
C30 C31 C32 C33 -0.2(9)
Si2 C31 C32 C33 -174.9(5)
C25 C24 C23 C22 -0.1(10)
C21 C22 C23 C24 -1.7(9)
Si1 C22 C23 C24 175.6(5)
